data_4030981
loop_
_publ_author_name
'Postnikov, Pavel S.'
'Guselnikova, Olga A.'
'Yusubov, Mekhman S.'
'Yoshimura, Akira'
'Nemykin, Victor N.'
'Zhdankin, Viktor V.'

_publ_section_related_literature
; 
? 
;
_publ_section_title
;
 Preparation and X-ray Structural Study of Dibenziodolium Derivatives.
;
_journal_issue 11
_journal_name_full 'The Journal of organic chemistry'
_journal_page_first 5783
_journal_page_last 5788
_journal_paper_doi 10.1021/acs.joc.5b00741
_journal_volume 80
_journal_year 2015
_chemical_formula_moiety 'C14 H8 F6 I1 N1 O4 S2'
_chemical_formula_sum 'C14 H8 F6 I N O4 S2'
_chemical_formula_weight 559.25
_space_group_IT_number 14
_symmetry_cell_setting monoclinic
_symmetry_space_group_name_Hall '-P 2ybc'
_symmetry_space_group_name_H-M 'P 1 21/c 1'
_atom_sites_solution_hydrogens difmap
_atom_sites_solution_primary direct
_audit_creation_date 15-03-22
_audit_creation_method CRYSTALS_ver_14.40
_cell_angle_alpha 90
_cell_angle_beta 93.472(7)
_cell_angle_gamma 90
_cell_formula_units_Z 8
_cell_length_a 11.8176(2)
_cell_length_b 20.2033(4)
_cell_length_c 14.6196(10)
_cell_measurement_reflns_used 20211
_cell_measurement_temperature 123
_cell_measurement_theta_max 27
_cell_measurement_theta_min 2
_cell_volume 3484.1(3)
_computing_cell_refinement 'USER DEFINED CELL REFINEMENT'
_computing_data_collection 'USER DEFINED DATA COLLECTION'
_computing_data_reduction 'USER DEFINED DATA REDUCTION'
_computing_molecular_graphics 'CAMERON (Watkin et al., 1996)'
_computing_publication_material 'CRYSTALS (Betteridge et al., 2003)'
_computing_structure_refinement 'CRYSTALS (Betteridge et al., 2003)'
_computing_structure_solution 'SHELXS 86 (Sheldrick, 1986)'
_diffrn_ambient_temperature 123
_diffrn_measured_fraction_theta_full 0.998
_diffrn_measured_fraction_theta_max 0.998
_diffrn_measurement_device Serial
_diffrn_measurement_device_type Unknown
_diffrn_measurement_method \w
_diffrn_radiation_monochromator graphite
_diffrn_radiation_type 'Mo K\a'
_diffrn_radiation_wavelength 0.71075
_diffrn_reflns_av_R_equivalents 0.035
_diffrn_reflns_limit_h_max 15
_diffrn_reflns_limit_h_min -15
_diffrn_reflns_limit_k_max 24
_diffrn_reflns_limit_k_min -26
_diffrn_reflns_limit_l_max 14
_diffrn_reflns_limit_l_min -18
_diffrn_reflns_number 20211
_diffrn_reflns_theta_full 27.482
_diffrn_reflns_theta_max 27.482
_diffrn_reflns_theta_min 1.721
_diffrn_standards_decay_% 0.00
_diffrn_standards_interval_time 2
_diffrn_standards_number 20211
_exptl_absorpt_coefficient_mu 2.163
_exptl_absorpt_correction_T_max 0.63
_exptl_absorpt_correction_T_min 0.26
_exptl_absorpt_correction_type multi-scan
_exptl_absorpt_process_details 'DENZO/SCALEPACK (Otwinowski & Minor, 1997)'
_exptl_crystal_colour yellow
_exptl_crystal_density_diffrn 2.132
_exptl_crystal_density_method 'not measured'
_exptl_crystal_description block
_exptl_crystal_F_000 2160
_exptl_crystal_size_max 0.440
_exptl_crystal_size_mid 0.320
_exptl_crystal_size_min 0.210
_refine_diff_density_max 1.81
_refine_diff_density_min -1.81
_refine_ls_extinction_method None
_refine_ls_goodness_of_fit_ref 0.9778
_refine_ls_hydrogen_treatment constr
_refine_ls_matrix_type full
_refine_ls_number_parameters 505
_refine_ls_number_reflns 7946
_refine_ls_number_restraints 0
_refine_ls_R_factor_all 0.0391
_refine_ls_R_factor_gt 0.0342
_refine_ls_shift/su_max 0.0008926
_refine_ls_shift/su_mean 0.0000218
_refine_ls_structure_factor_coef Fsqd
_refine_ls_weighting_details
;
 Method= Modified Sheldrick 
 w=1/[\s^2^(F^2^) + ( 0.06P)^2^ + 2.64P] 
 ,where P=(max(Fo^2^,0) + 2Fc^2^)/3 
;
_refine_ls_weighting_scheme calc
_refine_ls_wR_factor_all 0.0913
_refine_ls_wR_factor_gt 0.0887
_refine_ls_wR_factor_ref 0.0913
_reflns_limit_h_max 15
_reflns_limit_h_min -15
_reflns_limit_k_max 26
_reflns_limit_k_min 0
_reflns_limit_l_max 18
_reflns_limit_l_min 0
_reflns_number_gt 7043
_reflns_number_total 7976
_reflns_threshold_expression I>2.0\s(I)
_oxford_diffrn_Wilson_B_factor 0.00
_oxford_diffrn_Wilson_scale 0.00
_oxford_refine_ls_r_factor_ref 0.0391
_oxford_refine_ls_scale 0.3638(3)
_oxford_reflns_number_all 7946
_oxford_reflns_threshold_expression_ref I>0.0\s(I)
_oxford_structure_analysis_title '_09302014-1'
_cod_data_source_file jo5b00741_si_001.cif
_cod_data_source_block 4
_cod_depositor_comments 'Adding full bibliography for 4030978--4030981.cif.'
_cod_original_sg_symbol_H-M 'P 1 21/c 1 '
_cod_original_formula_sum 'C14 H8 F6 I1 N1 O4 S2'
_cod_database_code 4030981

loop_
_symmetry_equiv_pos_as_xyz
x,y,z
-x,-y,-z
-x,y+1/2,-z+1/2
x,-y+1/2,z+1/2

loop_
_atom_site_label
_atom_site_type_symbol
_atom_site_fract_x
_atom_site_fract_y
_atom_site_fract_z
_atom_site_U_iso_or_equiv
_atom_site_occupancy
_atom_site_adp_type
_atom_site_refinement_flags_posn
I1 I 0.389538(15) 0.357051(9) 0.442895(15) 0.0196 1.0000 Uani .
C1 C 0.5205(2) 0.41930(15) 0.4053(2) 0.0185 1.0000 Uani .
C6 C 0.4793(3) 0.48236(15) 0.3810(2) 0.0189 1.0000 Uani .
C7 C 0.3574(2) 0.49408(15) 0.3868(2) 0.0192 1.0000 Uani .
C8 C 0.2913(3) 0.44230(15) 0.4155(2) 0.0195 1.0000 Uani .
C9 C 0.1754(3) 0.44609(17) 0.4248(2) 0.0234 1.0000 Uani .
C10 C 0.1233(3) 0.50567(17) 0.4018(2) 0.0262 1.0000 Uani .
C11 C 0.1859(3) 0.55855(17) 0.3716(2) 0.0260 1.0000 Uani .
C12 C 0.3022(3) 0.55390(16) 0.3643(2) 0.0231 1.0000 Uani .
C5 C 0.5584(3) 0.52860(16) 0.3541(2) 0.0231 1.0000 Uani .
C4 C 0.6721(3) 0.51155(17) 0.3531(2) 0.0255 1.0000 Uani .
C3 C 0.7085(3) 0.44858(17) 0.3780(2) 0.0247 1.0000 Uani .
C2 C 0.6329(3) 0.40085(16) 0.4044(2) 0.0228 1.0000 Uani .
I2 I -0.106886(15) 0.090322(9) 0.411818(14) 0.0187 1.0000 Uani .
C13 C 0.0291(2) 0.02867(15) 0.3847(2) 0.0190 1.0000 Uani .
C14 C 0.1415(3) 0.04661(16) 0.3985(2) 0.0223 1.0000 Uani .
C15 C 0.2220(3) -0.00063(17) 0.3776(2) 0.0245 1.0000 Uani .
C16 C 0.1887(3) -0.06249(17) 0.3454(2) 0.0259 1.0000 Uani .
C17 C 0.0755(3) -0.07939(16) 0.3326(2) 0.0244 1.0000 Uani .
C18 C -0.0081(3) -0.03343(15) 0.3528(2) 0.0195 1.0000 Uani .
C19 C -0.1311(3) -0.04484(15) 0.3460(2) 0.0202 1.0000 Uani .
C20 C -0.2016(3) 0.00668(15) 0.3702(2) 0.0197 1.0000 Uani .
C21 C -0.3183(3) 0.00322(17) 0.3676(2) 0.0247 1.0000 Uani .
C22 C -0.3676(3) -0.05627(18) 0.3395(2) 0.0274 1.0000 Uani .
C23 C -0.3005(3) -0.10916(18) 0.3156(2) 0.0287 1.0000 Uani .
C24 C -0.1835(3) -0.10440(17) 0.3187(2) 0.0267 1.0000 Uani .
S2 S 0.07664(6) 0.25367(4) 0.50514(5) 0.0171 1.0000 Uani .
O4 O 0.06913(18) 0.18516(11) 0.48008(17) 0.0242 1.0000 Uani .
O3 O 0.17260(17) 0.29084(11) 0.47819(16) 0.0215 1.0000 Uani .
N1 N 0.0460(2) 0.26035(13) 0.60834(18) 0.0190 1.0000 Uani .
S1 S 0.07722(6) 0.32333(4) 0.66938(5) 0.0178 1.0000 Uani .
O1 O 0.00135(19) 0.32625(12) 0.74177(17) 0.0276 1.0000 Uani .
O2 O 0.10052(19) 0.38263(11) 0.62052(17) 0.0247 1.0000 Uani .
C25 C 0.2145(3) 0.30034(17) 0.7256(2) 0.0234 1.0000 Uani .
F3 F 0.28811(16) 0.28623(13) 0.66462(15) 0.0397 1.0000 Uani .
F1 F 0.25339(19) 0.35110(11) 0.77658(17) 0.0428 1.0000 Uani .
F2 F 0.20517(17) 0.24851(10) 0.78028(14) 0.0310 1.0000 Uani .
C26 C -0.0448(2) 0.29174(17) 0.4396(2) 0.0223 1.0000 Uani .
F4 F -0.06657(17) 0.35200(10) 0.47103(16) 0.0339 1.0000 Uani .
F6 F -0.02144(17) 0.29781(12) 0.35255(14) 0.0359 1.0000 Uani .
F5 F -0.13697(16) 0.25545(11) 0.44464(16) 0.0361 1.0000 Uani .
S4 S 0.59397(6) 0.18898(4) 0.49727(5) 0.0179 1.0000 Uani .
O8 O 0.68364(18) 0.14680(12) 0.47007(17) 0.0260 1.0000 Uani .
O7 O 0.5881(2) 0.25484(12) 0.46155(17) 0.0279 1.0000 Uani .
N2 N 0.5778(2) 0.18024(13) 0.60231(19) 0.0203 1.0000 Uani .
S3 S 0.56433(6) 0.23900(4) 0.67297(5) 0.0185 1.0000 Uani .
O6 O 0.51164(19) 0.21332(12) 0.75072(16) 0.0279 1.0000 Uani .
O5 O 0.52703(18) 0.30123(11) 0.63498(16) 0.0246 1.0000 Uani .
C27 C 0.7122(3) 0.25491(17) 0.7129(2) 0.0240 1.0000 Uani .
F9 F 0.75732(18) 0.20247(11) 0.75623(16) 0.0381 1.0000 Uani .
F7 F 0.71647(17) 0.30594(10) 0.76987(15) 0.0321 1.0000 Uani .
F8 F 0.77285(16) 0.26903(12) 0.64249(15) 0.0374 1.0000 Uani .
C28 C 0.4669(3) 0.14881(19) 0.4454(2) 0.0276 1.0000 Uani .
F12 F 0.47323(18) 0.14793(12) 0.35532(15) 0.0407 1.0000 Uani .
F11 F 0.45966(18) 0.08624(11) 0.47345(16) 0.0372 1.0000 Uani .
F10 F 0.37398(16) 0.18053(13) 0.46651(17) 0.0447 1.0000 Uani .
H61 H 0.1335 0.4109 0.4476 0.0296 1.0000 Uiso R
H71 H 0.0451 0.5109 0.4068 0.0318 1.0000 Uiso R
H81 H 0.1465 0.5980 0.3572 0.0304 1.0000 Uiso R
H91 H 0.3426 0.5897 0.3425 0.0299 1.0000 Uiso R
H101 H 0.5328 0.5688 0.3357 0.0290 1.0000 Uiso R
H111 H 0.7254 0.5436 0.3336 0.0321 1.0000 Uiso R
H121 H 0.7862 0.4378 0.3755 0.0298 1.0000 Uiso R
H131 H 0.6561 0.3580 0.4211 0.0300 1.0000 Uiso R
H161 H 0.1623 0.0886 0.4211 0.0273 1.0000 Uiso R
H171 H 0.3004 0.0100 0.3845 0.0324 1.0000 Uiso R
H181 H 0.2442 -0.0933 0.3306 0.0322 1.0000 Uiso R
H191 H 0.0537 -0.1203 0.3099 0.0320 1.0000 Uiso R
H231 H -0.3598 0.0408 0.3834 0.0326 1.0000 Uiso R
H241 H -0.4492 -0.0588 0.3354 0.0354 1.0000 Uiso R
H251 H -0.3332 -0.1492 0.2962 0.0357 1.0000 Uiso R
H261 H -0.1394 -0.1401 0.3028 0.0350 1.0000 Uiso R

loop_
_atom_site_aniso_label
_atom_site_aniso_U_11
_atom_site_aniso_U_22
_atom_site_aniso_U_33
_atom_site_aniso_U_23
_atom_site_aniso_U_13
_atom_site_aniso_U_12
I1 0.01816(11) 0.01400(11) 0.02683(13) 0.00229(8) 0.00396(8) 0.00092(7)
C1 0.0216(14) 0.0170(14) 0.0172(15) 0.0001(13) 0.0034(12) -0.0032(11)
C6 0.0247(15) 0.0140(14) 0.0180(14) -0.0023(13) 0.0032(12) -0.0001(11)
C7 0.0224(14) 0.0169(15) 0.0186(15) -0.0029(13) 0.0037(12) 0.0020(12)
C8 0.0234(14) 0.0135(14) 0.0216(15) 0.0012(13) 0.0019(12) 0.0051(11)
C9 0.0215(14) 0.0230(16) 0.0262(17) 0.0000(14) 0.0053(13) 0.0013(12)
C10 0.0226(15) 0.0279(17) 0.0283(18) 0.0019(15) 0.0032(13) 0.0059(13)
C11 0.0295(16) 0.0197(16) 0.0291(18) 0.0013(14) 0.0042(14) 0.0093(13)
C12 0.0290(16) 0.0161(15) 0.0245(16) 0.0018(14) 0.0032(13) 0.0014(12)
C5 0.0278(15) 0.0156(15) 0.0261(17) 0.0014(14) 0.0033(13) -0.0005(12)
C4 0.0259(15) 0.0223(16) 0.0288(18) 0.0010(15) 0.0065(13) -0.0051(13)
C3 0.0213(14) 0.0243(17) 0.0288(18) -0.0008(15) 0.0045(13) -0.0006(13)
C2 0.0236(15) 0.0196(15) 0.0254(17) -0.0010(14) 0.0042(13) 0.0024(12)
I2 0.01816(10) 0.01416(11) 0.02413(12) -0.00023(8) 0.00401(8) -0.00055(7)
C13 0.0217(14) 0.0158(14) 0.0197(15) -0.0008(13) 0.0033(12) 0.0031(11)
C14 0.0233(14) 0.0168(15) 0.0272(17) -0.0008(14) 0.0038(13) -0.0021(12)
C15 0.0202(14) 0.0261(17) 0.0276(17) 0.0010(15) 0.0038(13) 0.0010(13)
C16 0.0289(16) 0.0220(16) 0.0272(18) -0.0023(15) 0.0057(14) 0.0080(13)
C17 0.0323(17) 0.0166(15) 0.0242(17) -0.0024(14) 0.0020(13) 0.0027(13)
C18 0.0239(14) 0.0158(14) 0.0191(15) 0.0016(13) 0.0042(12) 0.0000(12)
C19 0.0243(14) 0.0181(15) 0.0180(15) 0.0017(13) 0.0004(12) -0.0012(12)
C20 0.0263(15) 0.0135(14) 0.0194(15) 0.0009(13) 0.0016(12) -0.0049(12)
C21 0.0223(15) 0.0281(17) 0.0240(16) 0.0019(15) 0.0040(13) -0.0033(13)
C22 0.0244(15) 0.0329(19) 0.0252(17) 0.0017(15) 0.0022(13) -0.0087(14)
C23 0.0347(17) 0.0246(17) 0.0265(18) -0.0013(15) 0.0008(14) -0.0126(14)
C24 0.0325(17) 0.0196(16) 0.0281(18) -0.0020(15) 0.0013(14) -0.0024(13)
S2 0.0152(3) 0.0153(3) 0.0208(4) -0.0016(3) 0.0016(3) 0.0007(3)
O4 0.0274(11) 0.0162(11) 0.0287(12) -0.0045(10) -0.0002(10) 0.0012(9)
O3 0.0179(10) 0.0236(11) 0.0237(11) -0.0011(10) 0.0056(8) -0.0026(8)
N1 0.0197(12) 0.0187(13) 0.0188(13) -0.0016(11) 0.0020(10) -0.0023(10)
S1 0.0162(3) 0.0172(4) 0.0201(4) -0.0023(3) 0.0014(3) 0.0016(3)
O1 0.0263(11) 0.0319(13) 0.0254(12) -0.0055(11) 0.0083(10) 0.0037(10)
O2 0.0293(11) 0.0158(11) 0.0285(13) 0.0006(10) -0.0018(10) -0.0003(9)
C25 0.0198(14) 0.0253(17) 0.0245(17) -0.0004(14) -0.0032(12) 0.0016(12)
F3 0.0175(9) 0.0659(16) 0.0360(12) 0.0057(12) 0.0040(8) 0.0091(10)
F1 0.0428(12) 0.0310(12) 0.0513(15) -0.0066(11) -0.0253(11) -0.0041(9)
F2 0.0341(10) 0.0301(11) 0.0283(11) 0.0071(9) -0.0020(9) 0.0052(9)
C26 0.0184(14) 0.0246(16) 0.0238(16) -0.0031(14) 0.0004(12) 0.0014(12)
F4 0.0306(10) 0.0256(10) 0.0440(13) -0.0087(10) -0.0097(10) 0.0121(8)
F6 0.0349(11) 0.0509(14) 0.0217(10) 0.0033(10) -0.0008(9) 0.0114(10)
F5 0.0193(9) 0.0357(12) 0.0521(14) 0.0050(11) -0.0086(9) -0.0059(8)
S4 0.0162(3) 0.0180(4) 0.0193(4) 0.0006(3) 0.0008(3) -0.0018(3)
O8 0.0191(10) 0.0274(12) 0.0317(13) -0.0034(11) 0.0034(9) 0.0038(9)
O7 0.0379(13) 0.0202(12) 0.0257(12) 0.0053(10) 0.0025(10) -0.0014(10)
N2 0.0272(13) 0.0143(12) 0.0192(13) 0.0018(11) 0.0000(10) -0.0032(10)
S3 0.0154(3) 0.0182(4) 0.0220(4) 0.0000(3) 0.0005(3) -0.0017(3)
O6 0.0288(12) 0.0336(13) 0.0218(12) -0.0018(11) 0.0053(9) -0.0089(10)
O5 0.0235(11) 0.0224(12) 0.0279(12) 0.0004(10) 0.0006(9) 0.0058(9)
C27 0.0203(14) 0.0235(16) 0.0275(17) -0.0017(14) -0.0037(13) -0.0004(12)
F9 0.0355(11) 0.0278(11) 0.0482(14) -0.0033(10) -0.0195(10) 0.0085(9)
F7 0.0327(10) 0.0263(10) 0.0365(12) -0.0112(9) -0.0056(9) -0.0050(8)
F8 0.0206(9) 0.0548(15) 0.0373(12) -0.0081(11) 0.0065(9) -0.0100(9)
C28 0.0198(15) 0.037(2) 0.0263(18) -0.0037(16) -0.0009(13) -0.0048(13)
F12 0.0372(11) 0.0611(16) 0.0230(11) -0.0053(11) -0.0043(9) -0.0100(10)
F11 0.0399(12) 0.0344(12) 0.0377(13) -0.0072(10) 0.0055(10) -0.0200(9)
F10 0.0163(9) 0.0634(16) 0.0538(15) -0.0127(13) -0.0033(9) 0.0048(10)

loop_
_atom_type_symbol
_atom_type_scat_dispersion_real
_atom_type_scat_dispersion_imag
_atom_type_scat_Cromer_Mann_a1
_atom_type_scat_Cromer_Mann_b1
_atom_type_scat_Cromer_Mann_a2
_atom_type_scat_Cromer_Mann_b2
_atom_type_scat_Cromer_Mann_a3
_atom_type_scat_Cromer_Mann_b3
_atom_type_scat_Cromer_Mann_a4
_atom_type_scat_Cromer_Mann_b4
_atom_type_scat_Cromer_Mann_c
_atom_type_scat_source
C 0.0033 0.0016 2.3100 20.8439 1.0200 10.2075 1.5886 0.5687 0.8650 51.6512 0.2156 'International Tables Vol C 4.2.6.8 and 6.1.1.4'
H 0.0000 0.0000 0.4930 10.5109 0.3229 26.1257 0.1402 3.1424 0.0408 57.7998 0.0030 'International Tables Vol C 4.2.6.8 and 6.1.1.4'
F 0.0171 0.0103 3.5392 10.2825 2.6412 4.2944 1.5170 0.2615 1.0243 26.1476 0.2776 'International Tables Vol C 4.2.6.8 and 6.1.1.4'
I -0.4742 1.8119 20.1472 4.3470 18.9949 0.3814 7.5138 27.7660 2.2735 66.8776 4.0712 'International Tables Vol C 4.2.6.8 and 6.1.1.4'
N 0.0061 0.0033 12.2126 0.0057 3.1322 9.8933 2.0125 28.9975 1.1663 0.5826 -11.5290 'International Tables Vol C 4.2.6.8 and 6.1.1.4'
O 0.0106 0.0060 3.0485 13.2771 2.2868 5.7011 1.5463 0.3239 0.8670 32.9089 0.2508 'International Tables Vol C 4.2.6.8 and 6.1.1.4'
S 0.1246 0.1234 6.9053 1.4679 5.2034 22.2151 1.4379 0.2536 1.5863 56.1720 0.8669 'International Tables Vol C 4.2.6.8 and 6.1.1.4'

loop_
_geom_angle_atom_site_label_1
_geom_angle_atom_site_label_2
_geom_angle_atom_site_label_3
_geom_angle
_geom_angle_publ_flag
C1 I1 C8 82.32(12) yes
I1 C1 C6 111.2(2) yes
I1 C1 C2 124.6(2) yes
C6 C1 C2 124.3(3) yes
C1 C6 C7 117.3(3) yes
C1 C6 C5 116.8(3) yes
C7 C6 C5 125.8(3) yes
C6 C7 C8 118.0(3) yes
C6 C7 C12 124.7(3) yes
C8 C7 C12 117.3(3) yes
C7 C8 I1 111.2(2) yes
C7 C8 C9 124.5(3) yes
I1 C8 C9 124.3(2) yes
C8 C9 C10 116.8(3) yes
C8 C9 H61 122.6 no
C10 C9 H61 120.6 no
C9 C10 C11 120.6(3) yes
C9 C10 H71 120.3 no
C11 C10 H71 119.0 no
C10 C11 C12 121.5(3) yes
C10 C11 H81 117.2 no
C12 C11 H81 121.3 no
C7 C12 C11 119.3(3) yes
C7 C12 H91 120.4 no
C11 C12 H91 120.3 no
C6 C5 C4 120.2(3) yes
C6 C5 H101 117.9 no
C4 C5 H101 121.9 no
C5 C4 C3 120.7(3) yes
C5 C4 H111 119.3 no
C3 C4 H111 120.0 no
C4 C3 C2 121.1(3) yes
C4 C3 H121 119.3 no
C2 C3 H121 119.6 no
C3 C2 C1 116.9(3) yes
C3 C2 H131 122.2 no
C1 C2 H131 121.0 no
C13 I2 C20 82.39(12) yes
I2 C13 C14 124.1(2) yes
I2 C13 C18 111.6(2) yes
C14 C13 C18 124.4(3) yes
C13 C14 C15 116.9(3) yes
C13 C14 H161 121.2 no
C15 C14 H161 121.9 no
C14 C15 C16 120.6(3) yes
C14 C15 H171 119.8 no
C16 C15 H171 119.7 no
C15 C16 C17 121.5(3) yes
C15 C16 H181 119.2 no
C17 C16 H181 119.3 no
C16 C17 C18 119.8(3) yes
C16 C17 H191 121.1 no
C18 C17 H191 119.1 no
C17 C18 C13 116.9(3) yes
C17 C18 C19 126.1(3) yes
C13 C18 C19 116.9(3) yes
C18 C19 C20 118.1(3) yes
C18 C19 C24 124.9(3) yes
C20 C19 C24 117.0(3) yes
C19 C20 I2 111.1(2) yes
C19 C20 C21 124.6(3) yes
I2 C20 C21 124.3(2) yes
C20 C21 C22 117.0(3) yes
C20 C21 H231 119.2 no
C22 C21 H231 123.8 no
C21 C22 C23 120.3(3) yes
C21 C22 H241 117.7 no
C23 C22 H241 121.9 no
C22 C23 C24 121.5(3) yes
C22 C23 H251 120.8 no
C24 C23 H251 117.7 no
C19 C24 C23 119.5(3) yes
C19 C24 H261 119.6 no
C23 C24 H261 120.9 no
O4 S2 O3 118.23(14) yes
O4 S2 N1 108.22(14) yes
O3 S2 N1 116.64(14) yes
O4 S2 C26 103.63(14) yes
O3 S2 C26 104.00(14) yes
N1 S2 C26 104.17(14) yes
S2 N1 S1 123.22(17) yes
N1 S1 O1 108.37(14) yes
N1 S1 O2 115.89(14) yes
O1 S1 O2 118.93(15) yes
N1 S1 C25 102.61(14) yes
O1 S1 C25 104.86(15) yes
O2 S1 C25 104.13(14) yes
S1 C25 F3 110.8(2) yes
S1 C25 F1 108.7(2) yes
F3 C25 F1 109.1(3) yes
S1 C25 F2 111.5(2) yes
F3 C25 F2 108.7(3) yes
F1 C25 F2 108.0(3) yes
S2 C26 F4 111.3(2) yes
S2 C26 F6 109.7(2) yes
F4 C26 F6 107.6(3) yes
S2 C26 F5 111.0(2) yes
F4 C26 F5 108.1(3) yes
F6 C26 F5 109.0(3) yes
O8 S4 O7 118.17(15) yes
O8 S4 N2 109.90(15) yes
O7 S4 N2 117.14(15) yes
O8 S4 C28 102.89(15) yes
O7 S4 C28 103.93(16) yes
N2 S4 C28 102.13(15) yes
S4 N2 S3 125.14(17) yes
N2 S3 O6 108.19(15) yes
N2 S3 O5 116.37(14) yes
O6 S3 O5 119.28(15) yes
N2 S3 C27 101.92(15) yes
O6 S3 C27 105.27(15) yes
O5 S3 C27 103.53(14) yes
S3 C27 F9 111.0(2) yes
S3 C27 F7 109.6(2) yes
F9 C27 F7 108.7(3) yes
S3 C27 F8 110.0(2) yes
F9 C27 F8 108.8(3) yes
F7 C27 F8 108.7(3) yes
S4 C28 F12 108.9(2) yes
S4 C28 F11 111.1(2) yes
F12 C28 F11 107.6(3) yes
S4 C28 F10 111.1(2) yes
F12 C28 F10 109.6(3) yes
F11 C28 F10 108.5(3) yes

loop_
_geom_bond_atom_site_label_1
_geom_bond_atom_site_label_2
_geom_bond_distance
_geom_bond_publ_flag
I1 C1 2.094(3) yes
I1 C8 2.102(3) yes
C1 C6 1.402(4) yes
C1 C2 1.380(4) yes
C6 C7 1.467(4) yes
C6 C5 1.395(4) yes
C7 C8 1.385(4) yes
C7 C12 1.403(4) yes
C8 C9 1.387(4) yes
C9 C10 1.384(4) yes
C9 H61 0.938 no
C10 C11 1.387(5) yes
C10 H71 0.938 no
C11 C12 1.388(4) yes
C11 H81 0.941 no
C12 H91 0.933 no
C5 C4 1.388(4) yes
C5 H101 0.902 no
C4 C3 1.385(5) yes
C4 H111 0.960 no
C3 C2 1.386(5) yes
C3 H121 0.946 no
C2 H131 0.935 no
I2 C13 2.090(3) yes
I2 C20 2.097(3) yes
C13 C14 1.380(4) yes
C13 C18 1.400(4) yes
C14 C15 1.394(4) yes
C14 H161 0.937 no
C15 C16 1.384(5) yes
C15 H171 0.950 no
C16 C17 1.383(5) yes
C16 H181 0.939 no
C17 C18 1.400(4) yes
C17 H191 0.921 no
C18 C19 1.469(4) yes
C19 C20 1.391(4) yes
C19 C24 1.401(4) yes
C20 C21 1.379(4) yes
C21 C22 1.387(5) yes
C21 H231 0.940 no
C22 C23 1.388(5) yes
C22 H241 0.964 no
C23 C24 1.384(5) yes
C23 H251 0.933 no
C24 H261 0.928 no
S2 O4 1.433(2) yes
S2 O3 1.435(2) yes
S2 N1 1.578(3) yes
S2 C26 1.844(3) yes
N1 S1 1.585(3) yes
S1 O1 1.429(2) yes
S1 O2 1.430(2) yes
S1 C25 1.834(3) yes
C25 F3 1.314(4) yes
C25 F1 1.333(4) yes
C25 F2 1.326(4) yes
C26 F4 1.332(4) yes
C26 F6 1.324(4) yes
C26 F5 1.319(4) yes
S4 O8 1.435(2) yes
S4 O7 1.430(2) yes
S4 N2 1.569(3) yes
S4 C28 1.830(3) yes
N2 S3 1.588(3) yes
S3 O6 1.426(2) yes
S3 O5 1.433(2) yes
S3 C27 1.836(3) yes
C27 F9 1.330(4) yes
C27 F7 1.325(4) yes
C27 F8 1.320(4) yes
C28 F12 1.324(4) yes
C28 F11 1.333(4) yes
C28 F10 1.324(4) yes

loop_
_geom_hbond_atom_site_label_D
_geom_hbond_atom_site_label_H
_geom_hbond_atom_site_label_A
_geom_hbond_site_symmetry_A
_geom_hbond_angle_DHA
_geom_hbond_distance_DH
_geom_hbond_distance_HA
_geom_hbond_distance_DA
_geom_hbond_publ_flag
C9 H61 O3 . 134.48(8) 0.938 2.505 3.233(5) yes
C4 H111 O2 2_666 146.73(9) 0.960 2.594 3.437(5) yes
C2 H131 O7 . 142.71(10) 0.935 2.324 3.120(5) yes
C14 H161 O4 . 137.59(9) 0.937 2.425 3.180(5) yes
C21 H231 O8 1_455 135.69(9) 0.940 2.526 3.265(5) yes
C23 H251 O6 2_556 147.95(10) 0.933 2.534 3.362(5) yes
